data_4020136
loop_
_publ_author_name
'Yong-Gui Zhou'
'Peng-Yu Yang'
'Xiu-Wen Han'

_journal_name_full 'Journal of Organic Chemistry'
_journal_page_first 1679
_journal_page_last 1683
_journal_paper_doi 10.1021/jo048212s
_journal_volume 70
_journal_year 2005
_chemical_formula_sum 'C29.5 H28 Cl N O3'
_chemical_formula_weight 479.98
_space_group_IT_number 5
_symmetry_cell_setting monoclinic
_symmetry_space_group_name_Hall 'C 2y'
_symmetry_space_group_name_H-M 'C 1 2 1'
_atom_sites_solution_hydrogens geom
_atom_sites_solution_primary direct
_atom_sites_solution_secondary difmap
_cell_angle_alpha 90.00
_cell_angle_beta 94.753(3)
_cell_angle_gamma 90.00
_cell_formula_units_Z 4
_cell_length_a 31.545(5)
_cell_length_b 6.9687(10)
_cell_length_c 11.2953(17)
_cell_measurement_reflns_used 1424
_cell_measurement_temperature 293(2)
_cell_measurement_theta_max 43.108
_cell_measurement_theta_min 4.622
_cell_volume 2474.5(6)
_diffrn_ambient_temperature 293(2)
_diffrn_detector_area_resol_mean ?
_diffrn_measurement_device_type 'CCD area detector'
_diffrn_measurement_method 'phi and omega scans'
_diffrn_radiation_monochromator graphite
_diffrn_radiation_source 'fine-focus sealed tube'
_diffrn_radiation_type MoK\a
_diffrn_radiation_wavelength 0.71073
_diffrn_reflns_av_R_equivalents 0.1543
_diffrn_reflns_av_sigmaI/netI 0.1551
_diffrn_reflns_limit_h_max 41
_diffrn_reflns_limit_h_min -27
_diffrn_reflns_limit_k_max 9
_diffrn_reflns_limit_k_min -8
_diffrn_reflns_limit_l_max 14
_diffrn_reflns_limit_l_min -15
_diffrn_reflns_number 7531
_diffrn_reflns_theta_max 28.25
_diffrn_reflns_theta_min 1.81
_diffrn_standards_decay_% ?
_diffrn_standards_interval_count ?
_diffrn_standards_interval_time ?
_diffrn_standards_number ?
_exptl_absorpt_coefficient_mu 0.186
_exptl_absorpt_correction_T_max 1.00000
_exptl_absorpt_correction_T_min 0.71347
_exptl_absorpt_correction_type empirical
_exptl_absorpt_process_details ?
_exptl_crystal_colour colorless
_exptl_crystal_density_diffrn 1.288
_exptl_crystal_density_meas ?
_exptl_crystal_density_method 'not measured'
_exptl_crystal_description ?
_exptl_crystal_F_000 1012
_exptl_crystal_size_max 0.515
_exptl_crystal_size_mid 0.136
_exptl_crystal_size_min 0.127
_refine_ls_abs_structure_details 'Flack H D (1983), Acta Cryst. A39, 876-881'
_refine_ls_abs_structure_Flack -0.93(18)
_refine_ls_extinction_coef ?
_refine_ls_extinction_method none
_refine_ls_goodness_of_fit_ref 0.888
_refine_ls_hydrogen_treatment mixed
_refine_ls_matrix_type full
_refine_ls_number_parameters 314
_refine_ls_number_reflns 5035
_refine_ls_number_restraints 1
_refine_ls_restrained_S_all 0.888
_refine_ls_R_factor_all 0.1198
_refine_ls_R_factor_gt 0.0711
_refine_ls_shift/su_max 0.106
_refine_ls_shift/su_mean 0.013
_refine_ls_structure_factor_coef Fsqd
_refine_ls_weighting_details 'calc w=1/[\s^2^(Fo^2^)+(0.0822P)^2^+0.0000P] where P=(Fo^2^+2Fc^2^)/3'
_refine_ls_weighting_scheme calc
_refine_ls_wR_factor_gt 0.1675
_refine_ls_wR_factor_ref 0.1980
_reflns_number_gt 2640
_reflns_number_total 5035
_reflns_threshold_expression >2sigma(I)
_cod_depositor_comments
;
The following automatic conversions were performed:
'_symmetry_cell_setting' value 'Monoclinic' changed to 'monoclinic'
according to '/home/saulius/struct/CIF-dictionaries/cif_core.dic'
dictionary named 'cif_core.dic' version 2.4.1 from 2010-06-29.

Automatic conversion script
Id: cif_fix_enum 1527 2010-12-29 10:47:43Z saulius 
;
_cod_original_sg_symbol_H-M 'C 2'
_cod_original_formula_sum 'C29.50 H28  N O3 Cl'
_cod_database_code 4020136

loop_
_symmetry_equiv_pos_as_xyz
'x, y, z'
'-x, y, -z'
'x+1/2, y+1/2, z'
'-x+1/2, y+1/2, -z'

loop_
_atom_site_label
_atom_site_type_symbol
_atom_site_fract_x
_atom_site_fract_y
_atom_site_fract_z
_atom_site_U_iso_or_equiv
_atom_site_adp_type
_atom_site_occupancy
_atom_site_symmetry_multiplicity
_atom_site_calc_flag
_atom_site_refinement_flags
_atom_site_disorder_assembly
_atom_site_disorder_group
Cl Cl 0.54607(8) 0.9454(4) 1.0090(2) 0.1235(8) Uani 1 1 d . . .
O1 O 0.68957(13) 0.8391(4) 0.8407(3) 0.0583(10) Uani 1 1 d . . .
O2 O 0.70768(11) 0.2776(4) 1.0852(3) 0.0560(9) Uani 1 1 d . . .
O3 O 0.55238(13) 1.2930(6) 0.2327(3) 0.0740(11) Uani 1 1 d . . .
N1 N 0.67751(12) 0.5362(5) 0.9033(3) 0.0378(8) Uani 1 1 d . . .
C1 C 0.67692(14) 0.3304(5) 0.8817(4) 0.0397(10) Uani 1 1 d . . .
H1 H 0.6823 0.3075 0.7987 0.048 Uiso 1 1 calc R . .
C2 C 0.71315(15) 0.2426(6) 0.9617(4) 0.0494(12) Uani 1 1 d . . .
H2A H 0.7142 0.1054 0.9478 0.059 Uiso 1 1 calc R . .
H2B H 0.7400 0.2973 0.9421 0.059 Uiso 1 1 calc R . .
C3 C 0.69469(14) 0.4588(7) 1.1109(4) 0.0444(11) Uani 1 1 d . . .
C4 C 0.69611(16) 0.5104(7) 1.2310(4) 0.0534(13) Uani 1 1 d . . .
H4 H 0.7078 0.4246 1.2877 0.064 Uiso 1 1 calc R . .
C5 C 0.68105(18) 0.6811(8) 1.2675(5) 0.0598(14) Uani 1 1 d . . .
H5 H 0.6823 0.7124 1.3478 0.072 Uiso 1 1 calc R . .
C6 C 0.6640(2) 0.8052(7) 1.1836(4) 0.0589(14) Uani 1 1 d . . .
H6 H 0.6533 0.9224 1.2068 0.071 Uiso 1 1 calc R . .
C7 C 0.66242(16) 0.7599(6) 1.0656(4) 0.0473(11) Uani 1 1 d . . .
H7 H 0.6500 0.8462 1.0102 0.057 Uiso 1 1 calc R . .
C8 C 0.67862(14) 0.5909(6) 1.0265(4) 0.0391(10) Uani 1 1 d . . .
C9 C 0.63390(15) 0.2419(6) 0.9041(4) 0.0455(11) Uani 1 1 d . . .
H9A H 0.6281 0.2658 0.9858 0.055 Uiso 1 1 calc R . .
H9B H 0.6353 0.1041 0.8930 0.055 Uiso 1 1 calc R . .
C10 C 0.59736(15) 0.3231(6) 0.8213(4) 0.0432(11) Uani 1 1 d . . .
C11 C 0.57657(17) 0.4846(7) 0.8448(4) 0.0541(13) Uani 1 1 d . . .
H11 H 0.5843 0.5518 0.9144 0.065 Uiso 1 1 calc R . .
C12 C 0.54396(19) 0.5526(9) 0.7675(5) 0.0760(18) Uani 1 1 d . . .
H12 H 0.5299 0.6654 0.7846 0.091 Uiso 1 1 calc R . .
C13 C 0.53221(17) 0.4535(11) 0.6652(5) 0.0708(17) Uani 1 1 d . . .
H13 H 0.5097 0.4974 0.6138 0.085 Uiso 1 1 calc R . .
C14 C 0.55298(18) 0.2939(9) 0.6391(5) 0.0660(15) Uani 1 1 d . . .
H14 H 0.5458 0.2303 0.5678 0.079 Uiso 1 1 calc R . .
C15 C 0.58492(16) 0.2236(7) 0.7172(4) 0.0543(13) Uani 1 1 d . . .
H15 H 0.5983 0.1089 0.7006 0.065 Uiso 1 1 calc R . .
C16 C 0.68300(14) 0.6718(6) 0.8175(4) 0.0363(10) Uani 1 1 d . . .
C17 C 0.68081(16) 0.6031(6) 0.6877(4) 0.0439(11) Uani 1 1 d . . .
H17 H 0.6616 0.4925 0.6790 0.053 Uiso 1 1 calc R . .
C18 C 0.66289(15) 0.7632(7) 0.6063(4) 0.0429(11) Uani 1 1 d . . .
C19 C 0.68599(16) 0.9333(7) 0.5842(4) 0.0533(13) Uani 1 1 d . . .
H19 H 0.7130 0.9498 0.6224 0.064 Uiso 1 1 calc R . .
C20 C 0.66999(17) 1.0708(7) 0.5101(4) 0.0523(13) Uani 1 1 d . . .
H20 H 0.6860 1.1798 0.4976 0.063 Uiso 1 1 calc R . .
C21 C 0.62884(16) 1.0509(7) 0.4507(4) 0.0448(11) Uani 1 1 d . . .
C22 C 0.60513(16) 0.8881(7) 0.4720(4) 0.0447(11) Uani 1 1 d . . .
C23 C 0.62310(15) 0.7454(7) 0.5505(4) 0.0470(12) Uani 1 1 d . . .
H23 H 0.6072 0.6364 0.5642 0.056 Uiso 1 1 calc R . .
C24 C 0.56372(18) 0.8715(8) 0.4152(4) 0.0611(15) Uani 1 1 d . . .
H24 H 0.5472 0.7652 0.4306 0.073 Uiso 1 1 calc R . .
C25 C 0.54768(18) 1.0076(8) 0.3388(5) 0.0634(15) Uani 1 1 d . . .
H25 H 0.5204 0.9938 0.3021 0.076 Uiso 1 1 calc R . .
C26 C 0.57186(18) 1.1690(7) 0.3147(4) 0.0523(12) Uani 1 1 d . . .
C27 C 0.61156(17) 1.1913(7) 0.3702(4) 0.0488(12) Uani 1 1 d . . .
H27 H 0.6274 1.2997 0.3550 0.059 Uiso 1 1 calc R . .
C28 C 0.72513(17) 0.5396(7) 0.6582(5) 0.0586(14) Uani 1 1 d . . .
H28A H 0.7230 0.4719 0.5840 0.088 Uiso 1 1 calc R . .
H28B H 0.7373 0.4568 0.7199 0.088 Uiso 1 1 calc R . .
H28C H 0.7429 0.6504 0.6523 0.088 Uiso 1 1 calc R . .
C29 C 0.5749(2) 1.4637(9) 0.2053(5) 0.0782(17) Uani 1 1 d . . .
H29A H 0.5839 1.5301 0.2775 0.117 Uiso 1 1 calc R . .
H29B H 0.5566 1.5453 0.1554 0.117 Uiso 1 1 calc R . .
H29C H 0.5994 1.4299 0.1645 0.117 Uiso 1 1 calc R . .
C30 C 0.5000 1.0772(12) 1.0000 0.086(3) Uani 1 2 d S . .
H30A H 0.4997 1.1595 0.9307 0.103 Uiso 0.50 1 calc PR . .
H30B H 0.5003 1.1595 1.0693 0.103 Uiso 0.50 1 calc PR . .
